data_1541924
loop_
_publ_author_name
'Chang, Meng-Yang'
'Cheng, Yu-Chieh'

_publ_section_title
;
 Synthesis of Substituted Tetralins and Benzosuberans via
 BF3&#x00B7;OEt2-Mediated Formal (4 + 2) and (5 + 2) Stereocontrolled
 Cycloaddition of 4-Alkenols with Veratrol.
;
_journal_issue 3
_journal_name_full 'Organic letters'
_journal_page_first 608
_journal_page_last 611
_journal_paper_doi 10.1021/acs.orglett.5b03696
_journal_volume 18
_journal_year 2016
_chemical_formula_sum 'C25 H24 O4 S'
_chemical_formula_weight 420.50
_space_group_crystal_system monoclinic
_space_group_IT_number 14
_space_group_name_Hall '-P 2ybc'
_space_group_name_H-M_alt 'P 1 21/c 1'
_symmetry_space_group_name_Hall '-P 2ybc'
_symmetry_space_group_name_H-M 'P 1 21/c 1'
_atom_sites_solution_hydrogens geom
_audit_creation_method SHELXL-2014/6
_cell_angle_alpha 90
_cell_angle_beta 94.6880(10)
_cell_angle_gamma 90
_cell_formula_units_Z 4
_cell_length_a 10.8495(5)
_cell_length_b 9.9471(5)
_cell_length_c 19.6318(10)
_cell_measurement_reflns_used 2032
_cell_measurement_temperature 296(2)
_cell_measurement_theta_max 25.3854
_cell_measurement_theta_min 2.7824
_cell_volume 2111.60(18)
_computing_cell_refinement 'SAINT V8.34A (Bruker AXS Inc., 2013)'
_computing_data_collection 'APEX2 (Bruker AXS, 2010)'
_computing_data_reduction 'SAINT V8.34A (Bruker AXS Inc., 2013)'
_computing_molecular_graphics 'SHELXTL (Sheldrick, 2008)'
_computing_publication_material SHELXTL
_computing_structure_refinement 'SHELXL-2014/6 (Sheldrick, 2014)'
_diffrn_ambient_temperature 296(2)
_diffrn_detector_area_resol_mean 8.3333
_diffrn_measured_fraction_theta_full 0.999
_diffrn_measured_fraction_theta_max 0.996
_diffrn_measurement_device_type 'Bruker APEX-II CCD'
_diffrn_measurement_method '\f and \w scans'
_diffrn_radiation_type MoK\a
_diffrn_radiation_wavelength 0.71073
_diffrn_reflns_av_R_equivalents 0.0533
_diffrn_reflns_av_unetI/netI 0.0594
_diffrn_reflns_laue_measured_fraction_full 0.999
_diffrn_reflns_laue_measured_fraction_max 0.996
_diffrn_reflns_limit_h_max 10
_diffrn_reflns_limit_h_min -13
_diffrn_reflns_limit_k_max 11
_diffrn_reflns_limit_k_min -12
_diffrn_reflns_limit_l_max 20
_diffrn_reflns_limit_l_min -24
_diffrn_reflns_number 16018
_diffrn_reflns_point_group_measured_fraction_full 0.999
_diffrn_reflns_point_group_measured_fraction_max 0.996
_diffrn_reflns_theta_full 25.242
_diffrn_reflns_theta_max 26.463
_diffrn_reflns_theta_min 2.082
_exptl_absorpt_coefficient_mu 0.183
_exptl_absorpt_correction_T_max 0.9485
_exptl_absorpt_correction_T_min 0.9021
_exptl_absorpt_correction_type multi-scan
_exptl_absorpt_process_details 'SADABS V2014/4 (Bruker AXS Inc.)'
_exptl_crystal_colour Colorless
_exptl_crystal_density_diffrn 1.323
_exptl_crystal_density_meas ?
_exptl_crystal_density_method 'not measured'
_exptl_crystal_description Lump
_exptl_crystal_F_000 888
_exptl_crystal_size_max 0.30
_exptl_crystal_size_mid 0.28
_exptl_crystal_size_min 0.22
_refine_diff_density_max 0.746
_refine_diff_density_min -0.356
_refine_diff_density_rms 0.052
_refine_ls_extinction_method none
_refine_ls_goodness_of_fit_ref 1.053
_refine_ls_hydrogen_treatment constr
_refine_ls_matrix_type full
_refine_ls_number_parameters 273
_refine_ls_number_reflns 4350
_refine_ls_number_restraints 0
_refine_ls_restrained_S_all 1.053
_refine_ls_R_factor_all 0.0989
_refine_ls_R_factor_gt 0.0596
_refine_ls_shift/su_max 0.001
_refine_ls_shift/su_mean 0.000
_refine_ls_structure_factor_coef Fsqd
_refine_ls_weighting_details 'w=1/[\s^2^(Fo^2^)+(0.0821P)^2^+0.4522P] where P=(Fo^2^+2Fc^2^)/3'
_refine_ls_weighting_scheme calc
_refine_ls_wR_factor_gt 0.1521
_refine_ls_wR_factor_ref 0.1760
_reflns_Friedel_coverage 0.000
_reflns_number_gt 2715
_reflns_number_total 4350
_reflns_threshold_expression 'I > 2\s(I)'
_cod_data_source_file ol5b03696_si_002.cif
_cod_data_source_block mo_150822_0m_a
_cod_depositor_comments
;
The following automatic conversions were performed:

'_exptl_crystal_density_meas' value 'not measured' was changed to '?'
- the value is perceived as not measured.

Automatic conversion script
Id: cif_fix_values 4268 2015-11-12 08:31:59Z antanas 

 Adding full bibliography for 1541918--1541929.cif.
;
_cod_database_code 1541924
_shelx_space_group_comment
;
The symmetry employed for this shelxl refinement is uniquely defined
by the following loop, which should always be used as a source of
symmetry information in preference to the above space-group names.
They are only intended as comments.
;
_shelxl_version_number 2014/6

loop_
_space_group_symop_operation_xyz
'x, y, z'
'-x, y+1/2, -z+1/2'
'-x, -y, -z'
'x, -y-1/2, z-1/2'

loop_
_atom_site_label
_atom_site_type_symbol
_atom_site_fract_x
_atom_site_fract_y
_atom_site_fract_z
_atom_site_U_iso_or_equiv
_atom_site_adp_type
_atom_site_occupancy
_atom_site_site_symmetry_order
_atom_site_calc_flag
_atom_site_refinement_flags_posn
_atom_site_refinement_flags_adp
C1 C 0.7407(3) 0.4572(3) 0.23896(15) 0.0465(7) Uani 1 1 d . .
C2 C 0.8620(3) 0.4811(3) 0.26136(16) 0.0576(8) Uani 1 1 d . .
H2 H 0.8929 0.4531 0.3046 0.069 Uiso 1 1 calc R U
C3 C 0.9376(3) 0.5473(3) 0.21877(18) 0.0646(9) Uani 1 1 d . .
H3 H 1.0191 0.5651 0.2345 0.077 Uiso 1 1 calc R U
C4 C 0.8962(3) 0.5874(3) 0.15432(19) 0.0631(9) Uani 1 1 d . .
C5 C 0.7739(4) 0.5645(4) 0.13392(18) 0.0739(10) Uani 1 1 d . .
H5 H 0.7428 0.5941 0.0910 0.089 Uiso 1 1 calc R U
C6 C 0.6952(3) 0.4987(3) 0.17511(17) 0.0658(9) Uani 1 1 d . .
H6 H 0.6131 0.4829 0.1598 0.079 Uiso 1 1 calc R U
C7 C 0.9809(4) 0.6533(4) 0.1070(2) 0.0985(14) Uani 1 1 d . .
H7A H 0.9850 0.5989 0.0668 0.148 Uiso 1 1 calc R U
H7B H 1.0621 0.6621 0.1298 0.148 Uiso 1 1 calc R U
H7C H 0.9494 0.7406 0.0941 0.148 Uiso 1 1 calc R U
C8 C 0.5397(2) 0.4845(3) 0.32585(14) 0.0413(6) Uani 1 1 d . .
H8 H 0.5265 0.5600 0.2940 0.050 Uiso 1 1 calc R U
C9 C 0.5916(2) 0.5393(2) 0.39519(13) 0.0355(6) Uani 1 1 d . .
H9 H 0.6094 0.4621 0.4254 0.043 Uiso 1 1 calc R U
C10 C 0.4933(2) 0.6246(2) 0.42670(13) 0.0371(6) Uani 1 1 d . .
C11 C 0.5334(2) 0.7144(2) 0.47944(14) 0.0417(6) Uani 1 1 d . .
H11 H 0.6165 0.7193 0.4952 0.050 Uiso 1 1 calc R U
C12 C 0.4484(3) 0.7939(3) 0.50689(14) 0.0455(7) Uani 1 1 d . .
C13 C 0.3475(3) 0.9439(3) 0.5657(2) 0.0694(11) Uani 1 1 d . .
H13A H 0.3247 0.9274 0.6117 0.083 Uiso 1 1 calc R U
H13B H 0.3488 1.0402 0.5583 0.083 Uiso 1 1 calc R U
C14 C 0.3262(3) 0.7896(3) 0.48379(16) 0.0495(7) Uani 1 1 d . .
C15 C 0.2834(3) 0.7025(3) 0.43355(17) 0.0568(8) Uani 1 1 d . .
H15 H 0.1998 0.7000 0.4186 0.068 Uiso 1 1 calc R U
C16 C 0.3682(2) 0.6166(3) 0.40479(15) 0.0441(7) Uani 1 1 d . .
C17 C 0.3189(3) 0.5215(3) 0.34792(18) 0.0603(9) Uani 1 1 d . .
H17 H 0.3028 0.5756 0.3064 0.072 Uiso 1 1 calc R U
C18 C 0.4164(3) 0.4166(3) 0.33310(17) 0.0537(8) Uani 1 1 d . .
H18A H 0.4249 0.3517 0.3701 0.064 Uiso 1 1 calc R U
H18B H 0.3903 0.3689 0.2913 0.064 Uiso 1 1 calc R U
C19 C 0.7108(2) 0.6176(2) 0.39223(13) 0.0370(6) Uani 1 1 d . .
C20 C 0.8157(3) 0.5811(3) 0.43313(15) 0.0488(7) Uani 1 1 d . .
H20 H 0.8136 0.5054 0.4608 0.059 Uiso 1 1 calc R U
C21 C 0.9231(3) 0.6556(4) 0.43333(18) 0.0631(9) Uani 1 1 d . .
H21 H 0.9923 0.6304 0.4615 0.076 Uiso 1 1 calc R U
C22 C 0.9281(3) 0.7660(3) 0.39238(19) 0.0662(10) Uani 1 1 d . .
H22 H 1.0005 0.8162 0.3926 0.079 Uiso 1 1 calc R U
C23 C 0.8258(3) 0.8022(3) 0.35109(17) 0.0600(9) Uani 1 1 d . .
H23 H 0.8295 0.8764 0.3225 0.072 Uiso 1 1 calc R U
C24 C 0.7173(3) 0.7299(3) 0.35135(15) 0.0464(7) Uani 1 1 d . .
H24 H 0.6480 0.7570 0.3238 0.056 Uiso 1 1 calc R U
C25 C 0.2022(3) 0.4539(4) 0.3608(2) 0.0821(11) Uani 1 1 d . .
H25A H 0.2126 0.4061 0.4034 0.123 Uiso 1 1 calc R U
H25B H 0.1799 0.3918 0.3244 0.123 Uiso 1 1 calc R U
H25C H 0.1380 0.5198 0.3631 0.123 Uiso 1 1 calc R U
O1 O 0.5681(2) 0.2800(2) 0.24430(13) 0.0781(7) Uani 1 1 d . .
O2 O 0.7192(2) 0.3033(2) 0.34477(12) 0.0672(7) Uani 1 1 d . .
O3 O 0.4675(2) 0.8882(2) 0.55764(11) 0.0674(7) Uani 1 1 d . .
O4 O 0.2602(2) 0.8828(2) 0.51760(13) 0.0712(7) Uani 1 1 d . .
S1 S 0.64348(7) 0.36514(7) 0.29011(4) 0.0512(3) Uani 1 1 d . .

loop_
_atom_site_aniso_label
_atom_site_aniso_U_11
_atom_site_aniso_U_22
_atom_site_aniso_U_33
_atom_site_aniso_U_23
_atom_site_aniso_U_13
_atom_site_aniso_U_12
C1 0.0466(17) 0.0436(15) 0.0499(17) -0.0094(13) 0.0085(13) 0.0065(13)
C2 0.0453(18) 0.076(2) 0.0517(19) -0.0039(16) 0.0078(15) 0.0128(16)
C3 0.0446(18) 0.084(2) 0.067(2) -0.0078(19) 0.0138(16) 0.0065(17)
C4 0.062(2) 0.063(2) 0.066(2) -0.0010(17) 0.0213(18) 0.0104(17)
C5 0.084(3) 0.085(3) 0.053(2) 0.0098(19) 0.0038(19) 0.005(2)
C6 0.059(2) 0.077(2) 0.061(2) -0.0026(18) -0.0044(17) -0.0033(18)
C7 0.100(3) 0.099(3) 0.103(3) 0.015(3) 0.050(3) 0.007(3)
C8 0.0368(15) 0.0362(13) 0.0510(17) -0.0027(12) 0.0049(12) 0.0040(11)
C9 0.0298(13) 0.0325(12) 0.0446(15) 0.0019(11) 0.0053(11) 0.0028(10)
C10 0.0337(14) 0.0352(13) 0.0438(15) 0.0040(11) 0.0108(11) -0.0015(11)
C11 0.0362(15) 0.0411(14) 0.0488(16) -0.0012(12) 0.0096(12) -0.0023(12)
C12 0.0525(18) 0.0364(14) 0.0498(17) -0.0006(13) 0.0177(14) -0.0016(13)
C13 0.084(3) 0.0415(16) 0.088(3) -0.0062(17) 0.042(2) 0.0033(17)
C14 0.0453(17) 0.0421(15) 0.0634(19) 0.0004(14) 0.0194(14) 0.0080(13)
C15 0.0355(16) 0.0577(18) 0.078(2) 0.0002(17) 0.0107(15) 0.0034(14)
C16 0.0330(14) 0.0415(14) 0.0590(18) -0.0017(13) 0.0109(13) -0.0027(12)
C17 0.0426(17) 0.0590(18) 0.080(2) -0.0144(17) 0.0081(16) -0.0045(15)
C18 0.0425(17) 0.0506(16) 0.068(2) -0.0183(15) 0.0038(14) -0.0076(14)
C19 0.0322(14) 0.0374(13) 0.0422(15) -0.0012(11) 0.0089(11) 0.0018(11)
C20 0.0387(16) 0.0575(17) 0.0503(18) 0.0068(14) 0.0049(13) 0.0029(14)
C21 0.0315(16) 0.081(2) 0.076(2) -0.0023(19) 0.0013(15) -0.0003(16)
C22 0.0382(18) 0.067(2) 0.096(3) -0.007(2) 0.0160(18) -0.0123(16)
C23 0.052(2) 0.0469(16) 0.084(2) 0.0086(16) 0.0235(18) -0.0052(15)
C24 0.0396(16) 0.0426(15) 0.0581(18) 0.0044(13) 0.0102(13) 0.0006(12)
C25 0.054(2) 0.094(3) 0.099(3) -0.014(2) 0.011(2) -0.011(2)
O1 0.0697(15) 0.0606(14) 0.1064(19) -0.0444(13) 0.0213(14) -0.0153(12)
O2 0.0677(15) 0.0544(12) 0.0815(16) 0.0184(11) 0.0185(12) 0.0223(11)
O3 0.0713(15) 0.0624(13) 0.0709(15) -0.0242(11) 0.0197(12) 0.0032(12)
O4 0.0654(15) 0.0637(14) 0.0883(17) -0.0125(13) 0.0281(13) 0.0177(12)
S1 0.0507(5) 0.0381(4) 0.0664(5) -0.0091(4) 0.0139(4) 0.0027(3)

loop_
_atom_type_symbol
_atom_type_description
_atom_type_scat_dispersion_real
_atom_type_scat_dispersion_imag
_atom_type_scat_source
C C 0.0033 0.0016 'International Tables Vol C Tables 4.2.6.8 and 6.1.1.4'
O O 0.0106 0.0060 'International Tables Vol C Tables 4.2.6.8 and 6.1.1.4'
S S 0.1246 0.1234 'International Tables Vol C Tables 4.2.6.8 and 6.1.1.4'
H H 0.0000 0.0000 'International Tables Vol C Tables 4.2.6.8 and 6.1.1.4'

loop_
_geom_angle_atom_site_label_1
_geom_angle_atom_site_label_2
_geom_angle_atom_site_label_3
_geom_angle
C6 C1 C2 120.3(3)
C6 C1 S1 119.1(3)
C2 C1 S1 120.5(2)
C1 C2 C3 119.2(3)
C1 C2 H2 120.4
C3 C2 H2 120.4
C4 C3 C2 122.1(3)
C4 C3 H3 119.0
C2 C3 H3 119.0
C3 C4 C5 117.3(3)
C3 C4 C7 121.7(4)
C5 C4 C7 121.0(4)
C4 C5 C6 122.3(3)
C4 C5 H5 118.8
C6 C5 H5 118.8
C1 C6 C5 118.7(3)
C1 C6 H6 120.6
C5 C6 H6 120.6
C4 C7 H7A 109.5
C4 C7 H7B 109.5
H7A C7 H7B 109.5
C4 C7 H7C 109.5
H7A C7 H7C 109.5
H7B C7 H7C 109.5
C18 C8 C9 109.8(2)
C18 C8 S1 108.96(18)
C9 C8 S1 112.48(18)
C18 C8 H8 108.5
C9 C8 H8 108.5
S1 C8 H8 108.5
C19 C9 C8 113.7(2)
C19 C9 C10 110.83(19)
C8 C9 C10 109.8(2)
C19 C9 H9 107.4
C8 C9 H9 107.4
C10 C9 H9 107.4
C16 C10 C11 119.9(2)
C16 C10 C9 122.4(2)
C11 C10 C9 117.7(2)
C12 C11 C10 118.7(3)
C12 C11 H11 120.6
C10 C11 H11 120.6
C11 C12 C14 121.5(3)
C11 C12 O3 128.2(3)
C14 C12 O3 110.3(2)
O4 C13 O3 108.9(2)
O4 C13 H13A 109.9
O3 C13 H13A 109.9
O4 C13 H13B 109.9
O3 C13 H13B 109.9
H13A C13 H13B 108.3
C15 C14 C12 121.5(3)
C15 C14 O4 128.1(3)
C12 C14 O4 110.4(3)
C14 C15 C16 118.7(3)
C14 C15 H15 120.6
C16 C15 H15 120.6
C10 C16 C15 119.6(3)
C10 C16 C17 122.4(2)
C15 C16 C17 117.9(3)
C25 C17 C16 114.3(3)
C25 C17 C18 109.8(3)
C16 C17 C18 110.8(3)
C25 C17 H17 107.2
C16 C17 H17 107.2
C18 C17 H17 107.2
C8 C18 C17 110.1(2)
C8 C18 H18A 109.6
C17 C18 H18A 109.6
C8 C18 H18B 109.6
C17 C18 H18B 109.6
H18A C18 H18B 108.2
C24 C19 C20 118.0(2)
C24 C19 C9 121.5(2)
C20 C19 C9 120.4(2)
C21 C20 C19 120.9(3)
C21 C20 H20 119.5
C19 C20 H20 119.5
C22 C21 C20 120.3(3)
C22 C21 H21 119.9
C20 C21 H21 119.9
C21 C22 C23 119.4(3)
C21 C22 H22 120.3
C23 C22 H22 120.3
C22 C23 C24 120.8(3)
C22 C23 H23 119.6
C24 C23 H23 119.6
C23 C24 C19 120.5(3)
C23 C24 H24 119.7
C19 C24 H24 119.7
C17 C25 H25A 109.5
C17 C25 H25B 109.5
H25A C25 H25B 109.5
C17 C25 H25C 109.5
H25A C25 H25C 109.5
H25B C25 H25C 109.5
C12 O3 C13 105.0(2)
C14 O4 C13 105.3(2)
O2 S1 O1 118.42(15)
O2 S1 C1 108.33(14)
O1 S1 C1 106.52(14)
O2 S1 C8 109.03(13)
O1 S1 C8 106.71(13)
C1 S1 C8 107.33(12)

loop_
_geom_bond_atom_site_label_1
_geom_bond_atom_site_label_2
_geom_bond_distance
C1 C6 1.373(4)
C1 C2 1.373(4)
C1 S1 1.770(3)
C2 C3 1.385(4)
C2 H2 0.9300
C3 C4 1.367(5)
C3 H3 0.9300
C4 C5 1.373(5)
C4 C7 1.509(5)
C5 C6 1.388(5)
C5 H5 0.9300
C6 H6 0.9300
C7 H7A 0.9600
C7 H7B 0.9600
C7 H7C 0.9600
C8 C18 1.516(4)
C8 C9 1.530(4)
C8 S1 1.816(2)
C8 H8 0.9800
C9 C19 1.515(3)
C9 C10 1.532(3)
C9 H9 0.9800
C10 C16 1.392(4)
C10 C11 1.409(4)
C11 C12 1.359(3)
C11 H11 0.9300
C12 C14 1.366(4)
C12 O3 1.372(3)
C13 O4 1.418(4)
C13 O3 1.435(4)
C13 H13A 0.9700
C13 H13B 0.9700
C14 C15 1.365(4)
C14 O4 1.375(3)
C15 C16 1.407(4)
C15 H15 0.9300
C16 C17 1.526(4)
C17 C25 1.474(4)
C17 C18 1.530(4)
C17 H17 0.9800
C18 H18A 0.9700
C18 H18B 0.9700
C19 C24 1.381(4)
C19 C20 1.386(4)
C20 C21 1.381(4)
C20 H20 0.9300
C21 C22 1.365(5)
C21 H21 0.9300
C22 C23 1.368(5)
C22 H22 0.9300
C23 C24 1.380(4)
C23 H23 0.9300
C24 H24 0.9300
C25 H25A 0.9600
C25 H25B 0.9600
C25 H25C 0.9600
O1 S1 1.440(2)
O2 S1 1.435(2)
